data_7020990
loop_
_publ_author_name
'Sharma, Kamal Nayan'
'Joshi, Hemant'
'Singh, Ved Vati'
'Singh, Pradhumn'
'Singh, Ajai Kumar'

_publ_section_title
;
 Palladium(ii) complexes of pyrazolated thio/selenoethers: syntheses,
 structures, single source precursors of Pd(4)Se and PdSe nano-particles
 and potential for catalyzing Suzuki-Miyaura coupling.
;
_journal_issue 11
_journal_name_full 'Dalton transactions (Cambridge, England : 2003)'
_journal_page_first 3908
_journal_page_last 3918
_journal_paper_doi 10.1039/c2dt31975f
_journal_volume 42
_journal_year 2013
_chemical_formula_moiety 'C11 H11 Br Cl2 N2 Pd Se'
_chemical_formula_sum 'C11 H11 Br Cl2 N2 Pd Se'
_chemical_formula_weight 507.38
_chemical_name_systematic
;
?
;
_space_group_IT_number 14
_symmetry_cell_setting monoclinic
_symmetry_space_group_name_Hall '-P 2ybc'
_symmetry_space_group_name_H-M 'P 1 21/c 1'
_atom_sites_solution_hydrogens geom
_atom_sites_solution_primary direct
_atom_sites_solution_secondary difmap
_audit_creation_method SHELXL-97
_cell_angle_alpha 90.00
_cell_angle_beta 95.366(6)
_cell_angle_gamma 90.00
_cell_formula_units_Z 4
_cell_length_a 16.787(6)
_cell_length_b 8.256(3)
_cell_length_c 10.585(4)
_cell_measurement_reflns_used 4376
_cell_measurement_temperature 298(2)
_cell_measurement_theta_max 23.62
_cell_measurement_theta_min 2.25
_cell_volume 1460.6(9)
_computing_cell_refinement 'Bruker SMART'
_computing_data_collection 'Bruker SMART'
_computing_data_reduction 'Bruker SAINT'
_computing_molecular_graphics 'Bruker SHELXTL'
_computing_publication_material 'Bruker SHELXTL'
_computing_structure_refinement 'SHELXL-97 (Sheldrick, 1997)'
_computing_structure_solution 'SHELXS-97 (Sheldrick, 1990)'
_diffrn_ambient_temperature 298(2)
_diffrn_measured_fraction_theta_full 0.993
_diffrn_measured_fraction_theta_max 0.993
_diffrn_radiation_monochromator graphite
_diffrn_radiation_source 'fine-focus sealed tube'
_diffrn_radiation_type MoK\a
_diffrn_radiation_wavelength 0.71073
_diffrn_reflns_av_R_equivalents 0.0419
_diffrn_reflns_av_sigmaI/netI 0.0329
_diffrn_reflns_limit_h_max 19
_diffrn_reflns_limit_h_min -19
_diffrn_reflns_limit_k_max 9
_diffrn_reflns_limit_k_min -9
_diffrn_reflns_limit_l_max 12
_diffrn_reflns_limit_l_min -12
_diffrn_reflns_number 12585
_diffrn_reflns_theta_full 25.00
_diffrn_reflns_theta_max 25.00
_diffrn_reflns_theta_min 1.22
_exptl_absorpt_coefficient_mu 6.846
_exptl_absorpt_correction_T_max 0.225
_exptl_absorpt_correction_T_min 0.137
_exptl_absorpt_correction_type multi-scan
_exptl_absorpt_process_details '(SADABS; Sheldrick, 1996)'
_exptl_crystal_colour orange
_exptl_crystal_density_diffrn 2.307
_exptl_crystal_density_meas 2.307
_exptl_crystal_density_method 'not measured'
_exptl_crystal_description block
_exptl_crystal_F_000 960.0
_exptl_crystal_size_max 0.34
_exptl_crystal_size_mid 0.25
_exptl_crystal_size_min 0.22
_refine_diff_density_max 0.425
_refine_diff_density_min -0.381
_refine_diff_density_rms 0.099
_refine_ls_extinction_method none
_refine_ls_goodness_of_fit_ref 1.016
_refine_ls_hydrogen_treatment constr
_refine_ls_matrix_type full
_refine_ls_number_parameters 163
_refine_ls_number_reflns 2549
_refine_ls_number_restraints 0
_refine_ls_restrained_S_all 1.016
_refine_ls_R_factor_all 0.0333
_refine_ls_R_factor_gt 0.0267
_refine_ls_shift/su_max 0.001
_refine_ls_shift/su_mean 0.000
_refine_ls_structure_factor_coef Fsqd
_refine_ls_weighting_details 'calc w=1/[\s^2^(Fo^2^)+(0.0330P)^2^+0.0000P] where P=(Fo^2^+2Fc^2^)/3'
_refine_ls_weighting_scheme calc
_refine_ls_wR_factor_gt 0.0619
_refine_ls_wR_factor_ref 0.0638
_reflns_number_gt 2191
_reflns_number_total 2549
_reflns_threshold_expression >2sigma(I)
_cod_data_source_file c2dt31975f.txt
_cod_data_source_block complex_2
_cod_depositor_comments
;
The following automatic conversions were performed:

'_symmetry_cell_setting' value 'Monoclinic' changed to 'monoclinic'
according to /home/saulius/struct/CIF-dictionaries/cif_core.dic
dictionary named 'cif_core.dic' version 2.4.2 from 2011-04-26.

Automatic conversion script
Id: cif_fix_values 1891 2012-01-12 08:04:46Z andrius 
;
_cod_original_cell_volume 1460.6(8)
_cod_original_sg_symbol_H-M 'P 21/c'
_cod_database_code 7020990

loop_
_symmetry_equiv_pos_as_xyz
'x, y, z'
'-x, y+1/2, -z+1/2'
'-x, -y, -z'
'x, -y-1/2, z-1/2'

loop_
_atom_site_label
_atom_site_type_symbol
_atom_site_fract_x
_atom_site_fract_y
_atom_site_fract_z
_atom_site_U_iso_or_equiv
_atom_site_adp_type
_atom_site_occupancy
_atom_site_symmetry_multiplicity
_atom_site_calc_flag
_atom_site_refinement_flags
Br1 Br 0.52465(3) 0.09895(6) 0.26781(5) 0.05462(15) Uani 1 1 d .
C1 C 0.0778(2) 0.2785(5) 0.5518(4) 0.0450(10) Uani 1 1 d .
H1 H 0.1086 0.3458 0.5055 0.054 Uiso 1 1 calc R
C2 C -0.0043(3) 0.2708(6) 0.5226(5) 0.0591(13) Uani 1 1 d .
H2 H -0.0287 0.3338 0.4572 0.071 Uiso 1 1 calc R
C3 C -0.0494(3) 0.1704(7) 0.5902(6) 0.0695(16) Uani 1 1 d .
H3 H -0.1046 0.1665 0.5718 0.083 Uiso 1 1 calc R
C4 C -0.0132(3) 0.0759(7) 0.6847(6) 0.0703(16) Uani 1 1 d .
H4 H -0.0440 0.0059 0.7289 0.084 Uiso 1 1 calc R
C5 C 0.0681(3) 0.0830(6) 0.7154(4) 0.0533(12) Uani 1 1 d .
H5 H 0.0924 0.0187 0.7801 0.064 Uiso 1 1 calc R
C6 C 0.1133(2) 0.1870(4) 0.6486(4) 0.0374(9) Uani 1 1 d .
C7 C 0.2550(2) -0.0084(4) 0.6343(4) 0.0415(10) Uani 1 1 d .
H7A H 0.3074 -0.0400 0.6724 0.050 Uiso 1 1 calc R
H7B H 0.2170 -0.0897 0.6565 0.050 Uiso 1 1 calc R
C8 C 0.2561(2) -0.0046(4) 0.4913(4) 0.0392(10) Uani 1 1 d .
H8A H 0.2526 -0.1145 0.4588 0.047 Uiso 1 1 calc R
H8B H 0.2096 0.0543 0.4543 0.047 Uiso 1 1 calc R
C9 C 0.3806(2) 0.0060(5) 0.3795(4) 0.0400(10) Uani 1 1 d .
H9 H 0.3779 -0.0971 0.3440 0.048 Uiso 1 1 calc R
C10 C 0.4389(2) 0.1187(5) 0.3667(4) 0.0362(9) Uani 1 1 d .
C11 C 0.4193(2) 0.2522(5) 0.4359(4) 0.0387(10) Uani 1 1 d .
H11 H 0.4494 0.3467 0.4454 0.046 Uiso 1 1 calc R
Cl1 Cl 0.20628(6) 0.57744(12) 0.66476(11) 0.0472(3) Uani 1 1 d .
Cl2 Cl 0.33663(8) 0.59511(12) 0.45476(12) 0.0594(3) Uani 1 1 d .
N1 N 0.32814(18) 0.0716(3) 0.4528(3) 0.0348(8) Uani 1 1 d .
N2 N 0.35043(18) 0.2255(4) 0.4874(3) 0.0346(7) Uani 1 1 d .
Pd1 Pd 0.282676(17) 0.39155(3) 0.57075(3) 0.03097(11) Uani 1 1 d .
Se1 Se 0.22628(2) 0.19917(5) 0.70429(4) 0.03615(13) Uani 1 1 d .

loop_
_atom_site_aniso_label
_atom_site_aniso_U_11
_atom_site_aniso_U_22
_atom_site_aniso_U_33
_atom_site_aniso_U_23
_atom_site_aniso_U_13
_atom_site_aniso_U_12
Br1 0.0404(3) 0.0582(3) 0.0688(3) -0.0059(2) 0.0234(2) 0.0038(2)
C1 0.035(2) 0.041(2) 0.059(3) 0.003(2) 0.004(2) -0.0057(19)
C2 0.043(3) 0.057(3) 0.075(3) -0.006(3) -0.005(2) -0.005(2)
C3 0.036(3) 0.080(4) 0.094(4) -0.033(3) 0.010(3) -0.011(3)
C4 0.055(3) 0.083(4) 0.077(4) -0.011(3) 0.030(3) -0.029(3)
C5 0.053(3) 0.059(3) 0.051(3) 0.003(2) 0.019(2) -0.013(2)
C6 0.035(2) 0.032(2) 0.047(2) -0.0062(19) 0.0159(19) -0.0048(18)
C7 0.042(2) 0.025(2) 0.058(3) 0.012(2) 0.011(2) 0.0044(18)
C8 0.032(2) 0.022(2) 0.066(3) -0.0045(19) 0.016(2) -0.0034(17)
C9 0.040(2) 0.030(2) 0.051(3) -0.0044(19) 0.011(2) 0.0051(19)
C10 0.028(2) 0.035(2) 0.046(2) 0.0000(18) 0.0096(18) 0.0048(17)
C11 0.030(2) 0.034(2) 0.053(3) -0.0010(19) 0.0090(19) -0.0054(18)
Cl1 0.0483(6) 0.0318(5) 0.0639(7) -0.0051(5) 0.0178(5) 0.0046(5)
Cl2 0.0799(9) 0.0289(5) 0.0753(8) 0.0060(5) 0.0391(7) -0.0016(5)
N1 0.0322(18) 0.0251(17) 0.048(2) -0.0053(14) 0.0082(15) 0.0009(14)
N2 0.0323(18) 0.0262(16) 0.0459(19) -0.0024(15) 0.0072(15) -0.0024(14)
Pd1 0.03131(18) 0.02254(16) 0.03985(19) -0.00074(12) 0.00745(13) -0.00095(12)
Se1 0.0392(2) 0.0329(2) 0.0365(2) 0.00316(17) 0.00493(18) -0.00243(17)

loop_
_atom_type_symbol
_atom_type_description
_atom_type_scat_dispersion_real
_atom_type_scat_dispersion_imag
_atom_type_scat_source
C C 0.0033 0.0016 'International Tables Vol C Tables 4.2.6.8 and 6.1.1.4'
H H 0.0000 0.0000 'International Tables Vol C Tables 4.2.6.8 and 6.1.1.4'
N N 0.0061 0.0033 'International Tables Vol C Tables 4.2.6.8 and 6.1.1.4'
Cl Cl 0.1484 0.1585 'International Tables Vol C Tables 4.2.6.8 and 6.1.1.4'
Se Se -0.0929 2.2259 'International Tables Vol C Tables 4.2.6.8 and 6.1.1.4'
Br Br -0.2901 2.4595 'International Tables Vol C Tables 4.2.6.8 and 6.1.1.4'
Pd Pd -0.9988 1.0072 'International Tables Vol C Tables 4.2.6.8 and 6.1.1.4'

loop_
_geom_angle_atom_site_label_1
_geom_angle_atom_site_label_2
_geom_angle_atom_site_label_3
_geom_angle
C6 C1 C2 119.9(4)
C6 C1 H1 120.0
C2 C1 H1 120.0
C3 C2 C1 119.9(5)
C3 C2 H2 120.1
C1 C2 H2 120.1
C4 C3 C2 120.0(5)
C4 C3 H3 120.0
C2 C3 H3 120.0
C3 C4 C5 120.8(5)
C3 C4 H4 119.6
C5 C4 H4 119.6
C4 C5 C6 119.1(5)
C4 C5 H5 120.5
C6 C5 H5 120.5
C1 C6 C5 120.3(4)
C1 C6 Se1 123.2(3)
C5 C6 Se1 116.5(3)
C8 C7 Se1 112.9(3)
C8 C7 H7A 109.0
Se1 C7 H7A 109.0
C8 C7 H7B 109.0
Se1 C7 H7B 109.0
H7A C7 H7B 107.8
N1 C8 C7 112.1(3)
N1 C8 H8A 109.2
C7 C8 H8A 109.2
N1 C8 H8B 109.2
C7 C8 H8B 109.2
H8A C8 H8B 107.9
N1 C9 C10 107.3(3)
N1 C9 H9 126.4
C10 C9 H9 126.4
C9 C10 C11 106.5(3)
C9 C10 Br1 126.4(3)
C11 C10 Br1 127.0(3)
N2 C11 C10 110.0(3)
N2 C11 H11 125.0
C10 C11 H11 125.0
C9 N1 N2 110.6(3)
C9 N1 C8 126.6(3)
N2 N1 C8 122.8(3)
C11 N2 N1 105.6(3)
C11 N2 Pd1 127.1(3)
N1 N2 Pd1 126.4(2)
N2 Pd1 Cl1 179.79(9)
N2 Pd1 Cl2 89.82(9)
Cl1 Pd1 Cl2 90.39(4)
N2 Pd1 Se1 94.44(9)
Cl1 Pd1 Se1 85.35(4)
Cl2 Pd1 Se1 175.01(3)
C6 Se1 C7 96.24(17)
C6 Se1 Pd1 106.66(12)
C7 Se1 Pd1 103.60(12)

loop_
_geom_bond_atom_site_label_1
_geom_bond_atom_site_label_2
_geom_bond_distance
Br1 C10 1.865(4)
C1 C6 1.365(6)
C1 C2 1.384(6)
C1 H1 0.9300
C2 C3 1.369(7)
C2 H2 0.9300
C3 C4 1.365(7)
C3 H3 0.9300
C4 C5 1.375(7)
C4 H4 0.9300
C5 C6 1.383(5)
C5 H5 0.9300
C6 Se1 1.934(4)
C7 C8 1.516(6)
C7 Se1 1.945(4)
C7 H7A 0.9700
C7 H7B 0.9700
C8 N1 1.455(4)
C8 H8A 0.9700
C8 H8B 0.9700
C9 N1 1.341(4)
C9 C10 1.366(5)
C9 H9 0.9300
C10 C11 1.379(5)
C11 N2 1.342(4)
C11 H11 0.9300
Cl1 Pd1 2.2867(11)
Cl2 Pd1 2.3152(11)
N1 N2 1.365(4)
N2 Pd1 2.035(3)
Pd1 Se1 2.3806(7)

loop_
_geom_torsion_atom_site_label_1
_geom_torsion_atom_site_label_2
_geom_torsion_atom_site_label_3
_geom_torsion_atom_site_label_4
_geom_torsion
C6 C1 C2 C3 -0.6(7)
C1 C2 C3 C4 -1.2(8)
C2 C3 C4 C5 1.6(8)
C3 C4 C5 C6 -0.3(8)
C2 C1 C6 C5 2.0(6)
C2 C1 C6 Se1 -175.8(3)
C4 C5 C6 C1 -1.5(7)
C4 C5 C6 Se1 176.4(4)
Se1 C7 C8 N1 77.9(3)
N1 C9 C10 C11 0.6(5)
N1 C9 C10 Br1 -176.5(3)
C9 C10 C11 N2 -1.5(5)
Br1 C10 C11 N2 175.5(3)
C10 C9 N1 N2 0.5(4)
C10 C9 N1 C8 179.7(4)
C7 C8 N1 C9 123.9(4)
C7 C8 N1 N2 -57.0(5)
C10 C11 N2 N1 1.7(4)
C10 C11 N2 Pd1 -167.9(3)
C9 N1 N2 C11 -1.4(4)
C8 N1 N2 C11 179.4(3)
C9 N1 N2 Pd1 168.3(3)
C8 N1 N2 Pd1 -10.9(5)
C11 N2 Pd1 Cl2 24.2(3)
N1 N2 Pd1 Cl2 -143.4(3)
C11 N2 Pd1 Se1 -153.2(3)
N1 N2 Pd1 Se1 39.2(3)
C1 C6 Se1 C7 -107.4(3)
C5 C6 Se1 C7 74.8(3)
C1 C6 Se1 Pd1 -1.1(4)
C5 C6 Se1 Pd1 -179.0(3)
C8 C7 Se1 C6 74.7(3)
C8 C7 Se1 Pd1 -34.2(3)
N2 Pd1 Se1 C6 -113.61(15)
Cl1 Pd1 Se1 C6 66.35(12)
N2 Pd1 Se1 C7 -12.71(16)
Cl1 Pd1 Se1 C7 167.25(13)
